data_7043503
loop_
_publ_author_name
'Zhang, Yuzhen'
'Hauke, Cory E.'
'Crawley, Matthew R.'
'Schurr, Bradley E.'
'Fulong, Cressa Ria P.'
'Cook, Timothy'

_publ_section_title
;
 Increasing phosphorescent quantum yields and lifetimes of
 platinum-alkynyl complexes with extended conjugation
;
_journal_name_full 'Dalton Trans.'
_journal_paper_doi 10.1039/C7DT01817G
_journal_year 2017
_chemical_formula_moiety 'C28 H44 N2 P2 Pt, 2(C F3 O3 S)'
_chemical_formula_sum 'C30 H44 F6 N2 O6 P2 Pt S2'
_chemical_formula_weight 963.82
_space_group_crystal_system monoclinic
_space_group_IT_number 14
_space_group_name_Hall '-P 2yn'
_space_group_name_H-M_alt 'P 1 21/n 1'
_symmetry_space_group_name_Hall '-P 2yn'
_symmetry_space_group_name_H-M 'P 1 21/n 1'
_atom_sites_solution_hydrogens difmap
_atom_sites_solution_primary direct
_audit_creation_date 2017-03-24
_audit_creation_method
;
Olex2 1.2
(compiled 2017.03.02 svn.r3394 for OlexSys, GUI svn.r5324)
;
_audit_update_record
;
2017-04-26 deposited with the CCDC.
2017-06-28 downloaded from the CCDC.
;
_cell_angle_alpha 90
_cell_angle_beta 106.2838(12)
_cell_angle_gamma 90
_cell_formula_units_Z 2
_cell_length_a 8.9921(4)
_cell_length_b 20.8912(9)
_cell_length_c 10.4273(4)
_cell_measurement_reflns_used 9932
_cell_measurement_temperature 105.49
_cell_measurement_theta_max 31.050
_cell_measurement_theta_min 3.062
_cell_volume 1880.25(14)
_computing_cell_refinement 'SAINT v8.37A (Bruker, 2015)'
_computing_data_reduction 'SAINT v8.37A (Bruker, 2015)'
_computing_molecular_graphics 'Olex2 (Dolomanov et al., 2009)'
_computing_publication_material 'Olex2 (Dolomanov et al., 2009)'
_computing_structure_refinement 'ShelXL (Sheldrick, 2015)'
_computing_structure_solution 'ShelXS (Sheldrick, 2008)'
_diffrn_ambient_temperature 105.49
_diffrn_measured_fraction_theta_full 0.998
_diffrn_measured_fraction_theta_max 0.995
_diffrn_measurement_device_type 'Bruker APEX-II CCD'
_diffrn_measurement_method '\f and \w scans'
_diffrn_radiation_type MoK\a
_diffrn_radiation_wavelength 0.71073
_diffrn_reflns_av_R_equivalents 0.0244
_diffrn_reflns_av_unetI/netI 0.0168
_diffrn_reflns_Laue_measured_fraction_full 0.998
_diffrn_reflns_Laue_measured_fraction_max 0.995
_diffrn_reflns_limit_h_max 11
_diffrn_reflns_limit_h_min -13
_diffrn_reflns_limit_k_max 29
_diffrn_reflns_limit_k_min -30
_diffrn_reflns_limit_l_max 15
_diffrn_reflns_limit_l_min -13
_diffrn_reflns_number 37739
_diffrn_reflns_point_group_measured_fraction_full 0.998
_diffrn_reflns_point_group_measured_fraction_max 0.995
_diffrn_reflns_theta_full 25.242
_diffrn_reflns_theta_max 31.101
_diffrn_reflns_theta_min 2.819
_diffrn_standards_number 0
_exptl_absorpt_coefficient_mu 3.999
_exptl_absorpt_correction_T_max 0.7462
_exptl_absorpt_correction_T_min 0.5394
_exptl_absorpt_correction_type multi-scan
_exptl_absorpt_process_details
'SADABS-2014/5 (Bruker,2014/5) was used for absorption correction. wR2(int) was 0.0799 before and 0.0386 after correction. The Ratio of minimum to maximum transmission is 0.7229. The \l/2 correction factor is Not present.'
_exptl_crystal_colour 'clear yellow'
_exptl_crystal_colour_lustre clear
_exptl_crystal_colour_primary yellow
_exptl_crystal_density_diffrn 1.702
_exptl_crystal_description Block
_exptl_crystal_F_000 960
_exptl_crystal_preparation ', Luminescent'
_exptl_crystal_recrystallization_method 'Vapor diffusion of ether into methanol'
_exptl_crystal_size_max 0.49
_exptl_crystal_size_mid 0.3
_exptl_crystal_size_min 0.24
_refine_diff_density_max 0.405
_refine_diff_density_min -1.117
_refine_diff_density_rms 0.101
_refine_ls_extinction_method none
_refine_ls_goodness_of_fit_ref 1.175
_refine_ls_hydrogen_treatment refall
_refine_ls_matrix_type full
_refine_ls_number_parameters 311
_refine_ls_number_reflns 6007
_refine_ls_number_restraints 0
_refine_ls_restrained_S_all 1.175
_refine_ls_R_factor_all 0.0233
_refine_ls_R_factor_gt 0.0177
_refine_ls_shift/su_max 0.001
_refine_ls_shift/su_mean 0.000
_refine_ls_structure_factor_coef Fsqd
_refine_ls_weighting_details 'w=1/[\s^2^(Fo^2^)+(0.0150P)^2^+1.1060P] where P=(Fo^2^+2Fc^2^)/3'
_refine_ls_weighting_scheme calc
_refine_ls_wR_factor_gt 0.0381
_refine_ls_wR_factor_ref 0.0398
_reflns_Friedel_coverage 0.000
_reflns_number_gt 5254
_reflns_number_total 6007
_reflns_threshold_expression 'I > 2\s(I)'
_cod_data_source_file c7dt01817g3.cif
_cod_data_source_block mrc_3_methylated_0m
_cod_database_code 7043503
_shelx_shelxl_version_number 2014/7
_shelx_space_group_comment
;
The symmetry employed for this shelxl refinement is uniquely defined
by the following loop, which should always be used as a source of
symmetry information in preference to the above space-group names.
They are only intended as comments.
;
_shelx_estimated_absorpt_t_max 0.447
_shelx_estimated_absorpt_t_min 0.245
_olex2_refinement_description
;
;
_olex2_exptl_crystal_mounting_method 'MiTeGen MicroLoop'
_olex2_submission_special_instructions 'No special instructions were received'

loop_
_space_group_symop_operation_xyz
'x, y, z'
'-x+1/2, y+1/2, -z+1/2'
'-x, -y, -z'
'x-1/2, -y-1/2, z-1/2'

loop_
_atom_site_label
_atom_site_type_symbol
_atom_site_fract_x
_atom_site_fract_y
_atom_site_fract_z
_atom_site_U_iso_or_equiv
_atom_site_adp_type
_atom_site_occupancy
_atom_site_site_symmetry_order
_atom_site_calc_flag
_atom_site_refinement_flags_posn
_atom_site_refinement_flags_adp
_atom_site_refinement_flags_occupancy
Pt1 Pt 0.5000 0.0000 0.0000 0.00843(3) Uani 1 2 d S T P
P1 P 0.37053(5) 0.04503(2) 0.13978(4) 0.01149(7) Uani 1 1 d . . .
S1 S -0.12513(5) 0.18272(2) 0.56469(4) 0.01566(7) Uani 1 1 d . . .
N1 N 0.89396(15) 0.28204(6) 0.15036(13) 0.0139(2) Uani 1 1 d . . .
C1 C 0.62649(18) 0.07944(7) 0.02453(15) 0.0121(3) Uani 1 1 d . . .
C3 C 0.78417(17) 0.18681(7) 0.03876(15) 0.0119(3) Uani 1 1 d . . .
C2 C 0.69939(18) 0.12895(7) 0.03718(15) 0.0133(3) Uani 1 1 d . . .
C7 C 0.81137(17) 0.22812(7) 0.14788(15) 0.0128(3) Uani 1 1 d . . .
C6 C 0.95276(19) 0.29840(8) 0.04884(17) 0.0177(3) Uani 1 1 d . . .
C4 C 0.84227(19) 0.20413(8) -0.06809(16) 0.0157(3) Uani 1 1 d . . .
C5 C 0.9267(2) 0.26008(8) -0.06212(18) 0.0191(3) Uani 1 1 d . . .
C8 C 0.9200(3) 0.32499(9) 0.26669(19) 0.0245(4) Uani 1 1 d . . .
F3 F -0.10014(14) 0.09336(7) 0.39585(14) 0.0401(3) Uani 1 1 d . . .
F1 F 0.08708(16) 0.09451(7) 0.57711(15) 0.0456(4) Uani 1 1 d . . .
O3 O -0.20839(15) 0.13811(6) 0.62546(13) 0.0222(3) Uani 1 1 d . . .
F2 F 0.07518(14) 0.16584(6) 0.42686(13) 0.0343(3) Uani 1 1 d . . .
O1 O -0.00927(16) 0.22034(7) 0.65735(14) 0.0300(3) Uani 1 1 d . . .
O2 O -0.22023(16) 0.21735(7) 0.45177(13) 0.0278(3) Uani 1 1 d . . .
C15 C -0.01039(19) 0.13114(10) 0.48749(17) 0.0219(4) Uani 1 1 d . . .
C11 C 0.2162(2) -0.00437(8) 0.16987(19) 0.0184(3) Uani 1 1 d . . .
C13 C 0.4988(2) 0.06453(8) 0.30407(16) 0.0184(3) Uani 1 1 d . . .
C9 C 0.2800(2) 0.12070(8) 0.07444(18) 0.0180(3) Uani 1 1 d . . .
C14 C 0.5973(3) 0.00781(10) 0.3708(2) 0.0278(4) Uani 1 1 d . . .
C12 C 0.1145(2) 0.02749(10) 0.2466(2) 0.0244(4) Uani 1 1 d . . .
C10 C 0.1599(2) 0.11172(10) -0.0602(2) 0.0261(4) Uani 1 1 d . . .
H7 H 0.772(2) 0.2215(9) 0.2196(19) 0.012(5) Uiso 1 1 d . . .
H13A H 0.565(3) 0.0986(11) 0.292(2) 0.026(6) Uiso 1 1 d . . .
H9A H 0.233(2) 0.1399(10) 0.141(2) 0.018(5) Uiso 1 1 d . . .
H6 H 1.013(2) 0.3366(10) 0.061(2) 0.019(5) Uiso 1 1 d . . .
H5 H 0.967(2) 0.2716(10) -0.133(2) 0.021(5) Uiso 1 1 d . . .
H14A H 0.663(3) -0.0077(11) 0.312(3) 0.035(7) Uiso 1 1 d . . .
H11A H 0.156(3) -0.0183(11) 0.083(2) 0.023(5) Uiso 1 1 d . . .
H13B H 0.435(2) 0.0810(10) 0.362(2) 0.024(5) Uiso 1 1 d . . .
H14B H 0.669(3) 0.0195(12) 0.458(3) 0.034(6) Uiso 1 1 d . . .
H12A H 0.180(3) 0.0457(11) 0.330(2) 0.029(6) Uiso 1 1 d . . .
H9B H 0.360(2) 0.1478(10) 0.068(2) 0.021(5) Uiso 1 1 d . . .
H8A H 0.917(3) 0.3021(12) 0.340(3) 0.040(7) Uiso 1 1 d . . .
H10A H 0.131(3) 0.1507(12) -0.105(2) 0.030(6) Uiso 1 1 d . . .
H4 H 0.828(2) 0.1770(10) -0.142(2) 0.019(5) Uiso 1 1 d . . .
H12B H 0.052(3) 0.0618(11) 0.197(2) 0.025(6) Uiso 1 1 d . . .
H8B H 1.016(3) 0.3476(13) 0.284(3) 0.049(8) Uiso 1 1 d . . .
H10B H 0.068(3) 0.0923(12) -0.047(2) 0.039(7) Uiso 1 1 d . . .
H11B H 0.270(2) -0.0445(11) 0.220(2) 0.026(6) Uiso 1 1 d . . .
H10C H 0.205(3) 0.0828(11) -0.120(2) 0.031(6) Uiso 1 1 d . . .
H14C H 0.530(3) -0.0282(13) 0.388(3) 0.039(7) Uiso 1 1 d . . .
H12C H 0.041(4) -0.0041(11) 0.264(3) 0.041(8) Uiso 1 1 d . . .
H8C H 0.841(4) 0.3574(15) 0.250(3) 0.062(9) Uiso 1 1 d . . .

loop_
_atom_site_aniso_label
_atom_site_aniso_U_11
_atom_site_aniso_U_22
_atom_site_aniso_U_33
_atom_site_aniso_U_23
_atom_site_aniso_U_13
_atom_site_aniso_U_12
Pt1 0.00978(4) 0.00661(4) 0.00972(4) -0.00043(3) 0.00409(3) -0.00083(3)
P1 0.01392(17) 0.00883(16) 0.01353(17) -0.00129(13) 0.00679(14) -0.00055(14)
S1 0.01800(18) 0.01740(18) 0.01292(17) 0.00036(14) 0.00653(14) 0.00234(15)
N1 0.0147(6) 0.0114(6) 0.0148(6) -0.0029(5) 0.0027(5) -0.0018(5)
C1 0.0147(7) 0.0117(7) 0.0111(6) -0.0006(5) 0.0054(5) 0.0004(5)
C3 0.0112(6) 0.0112(7) 0.0135(7) -0.0003(5) 0.0036(5) -0.0009(5)
C2 0.0146(7) 0.0131(7) 0.0129(7) 0.0002(5) 0.0048(5) 0.0001(6)
C7 0.0133(7) 0.0123(7) 0.0132(7) 0.0003(5) 0.0042(5) -0.0001(5)
C6 0.0167(7) 0.0148(7) 0.0231(8) -0.0006(6) 0.0080(6) -0.0045(6)
C4 0.0176(7) 0.0149(7) 0.0170(7) -0.0034(6) 0.0088(6) -0.0023(6)
C5 0.0217(8) 0.0180(8) 0.0222(8) -0.0008(6) 0.0135(7) -0.0049(6)
C8 0.0361(11) 0.0178(8) 0.0176(8) -0.0076(7) 0.0045(7) -0.0052(8)
F3 0.0296(6) 0.0457(8) 0.0499(8) -0.0323(6) 0.0191(6) -0.0103(6)
F1 0.0371(7) 0.0489(8) 0.0514(8) 0.0112(7) 0.0132(6) 0.0281(6)
O3 0.0247(6) 0.0223(6) 0.0233(6) 0.0038(5) 0.0126(5) 0.0010(5)
F2 0.0304(6) 0.0419(7) 0.0394(7) -0.0062(6) 0.0245(5) -0.0044(5)
O1 0.0325(7) 0.0346(8) 0.0244(7) -0.0128(6) 0.0104(6) -0.0101(6)
O2 0.0293(7) 0.0354(8) 0.0206(6) 0.0115(5) 0.0103(5) 0.0141(6)
C15 0.0171(8) 0.0251(9) 0.0255(9) -0.0046(7) 0.0090(7) 0.0009(7)
C11 0.0196(8) 0.0164(8) 0.0244(8) -0.0035(7) 0.0149(7) -0.0041(6)
C13 0.0224(8) 0.0194(8) 0.0146(7) -0.0044(6) 0.0070(6) -0.0016(7)
C9 0.0193(8) 0.0115(7) 0.0261(8) 0.0012(6) 0.0111(7) 0.0030(6)
C14 0.0305(10) 0.0315(11) 0.0187(9) 0.0038(7) 0.0024(8) 0.0034(8)
C12 0.0263(9) 0.0240(9) 0.0305(10) -0.0041(8) 0.0203(8) -0.0010(8)
C10 0.0188(9) 0.0270(10) 0.0306(10) 0.0087(8) 0.0040(7) 0.0052(7)

loop_
_atom_type_symbol
_atom_type_description
_atom_type_scat_dispersion_real
_atom_type_scat_dispersion_imag
_atom_type_scat_source
C C 0.0033 0.0016 'International Tables Vol C Tables 4.2.6.8 and 6.1.1.4'
H H 0.0000 0.0000 'International Tables Vol C Tables 4.2.6.8 and 6.1.1.4'
F F 0.0171 0.0103 'International Tables Vol C Tables 4.2.6.8 and 6.1.1.4'
N N 0.0061 0.0033 'International Tables Vol C Tables 4.2.6.8 and 6.1.1.4'
O O 0.0106 0.0060 'International Tables Vol C Tables 4.2.6.8 and 6.1.1.4'
P P 0.1023 0.0942 'International Tables Vol C Tables 4.2.6.8 and 6.1.1.4'
Pt Pt -1.7033 8.3905 'International Tables Vol C Tables 4.2.6.8 and 6.1.1.4'
S S 0.1246 0.1234 'International Tables Vol C Tables 4.2.6.8 and 6.1.1.4'

loop_
_geom_angle_atom_site_label_1
_geom_angle_atom_site_label_2
_geom_angle_atom_site_label_3
_geom_angle
_geom_angle_site_symmetry_1
_geom_angle_site_symmetry_3
P1 Pt1 P1 180.0 3_655 .
C1 Pt1 P1 92.86(4) 3_655 .
C1 Pt1 P1 87.14(4) 3_655 3_655
C1 Pt1 P1 92.86(4) . 3_655
C1 Pt1 P1 87.14(4) . .
C1 Pt1 C1 180.0 3_655 .
C11 P1 Pt1 114.88(6) . .
C13 P1 Pt1 112.75(6) . .
C13 P1 C11 106.01(8) . .
C9 P1 Pt1 111.70(6) . .
C9 P1 C11 105.89(8) . .
C9 P1 C13 104.85(8) . .
O3 S1 C15 103.79(8) . .
O1 S1 O3 115.05(8) . .
O1 S1 O2 115.23(9) . .
O1 S1 C15 103.05(8) . .
O2 S1 O3 114.81(8) . .
O2 S1 C15 102.42(8) . .
C7 N1 C6 122.08(14) . .
C7 N1 C8 119.01(14) . .
C6 N1 C8 118.91(14) . .
C2 C1 Pt1 177.88(14) . .
C7 C3 C2 120.32(14) . .
C7 C3 C4 117.96(14) . .
C4 C3 C2 121.71(14) . .
C1 C2 C3 174.51(16) . .
N1 C7 C3 120.24(14) . .
N1 C6 C5 120.03(15) . .
C5 C4 C3 120.19(15) . .
C6 C5 C4 119.48(15) . .
F3 C15 S1 111.34(12) . .
F3 C15 F1 108.20(18) . .
F3 C15 F2 107.27(15) . .
F1 C15 S1 111.84(12) . .
F1 C15 F2 106.91(14) . .
F2 C15 S1 111.05(13) . .
C12 C11 P1 116.08(12) . .
C14 C13 P1 112.86(13) . .
C10 C9 P1 111.40(12) . .

loop_
_geom_bond_atom_site_label_1
_geom_bond_atom_site_label_2
_geom_bond_distance
_geom_bond_site_symmetry_2
Pt1 P1 2.3057(4) .
Pt1 P1 2.3057(4) 3_655
Pt1 C1 1.9876(15) .
Pt1 C1 1.9875(15) 3_655
P1 C11 1.8255(17) .
P1 C13 1.8229(17) .
P1 C9 1.8204(17) .
S1 O3 1.4479(13) .
S1 O1 1.4396(14) .
S1 O2 1.4410(13) .
S1 C15 1.8275(18) .
N1 C7 1.345(2) .
N1 C6 1.353(2) .
N1 C8 1.474(2) .
C1 C2 1.212(2) .
C3 C2 1.427(2) .
C3 C7 1.394(2) .
C3 C4 1.404(2) .
C6 C5 1.372(2) .
C4 C5 1.386(2) .
F3 C15 1.325(2) .
F1 C15 1.329(2) .
F2 C15 1.338(2) .
C11 C12 1.527(2) .
C13 C14 1.525(3) .
C9 C10 1.524(3) .
